data_2105018
loop_
_publ_author_name
'Siegler, Maxime A.'
'Hao, Xiang'
'Parkin, Sean'
'Brock, Carolyn Pratt'

_publ_section_title
;
 [Ni(H~2~O)~6~](NO~3~)~2~&#x00B7;(15-crown-5)&#x00B7;2H~2~O: three phase
 transitions and an intermediate modulated phase stable over a range of
 <i>ca</i> 40K
;
_journal_issue 6
_journal_name_full 'Acta Crystallographica Section B'
_journal_page_first 486
_journal_page_last 498
_journal_paper_doi 10.1107/S0108768111045897
_journal_volume 67
_journal_year 2011
_chemical_formula_moiety 'C10 H20 O5, H12 Ni O6 2+, 2(N O3 1-), 2(H2 O)'
_chemical_formula_sum 'C10 H36 N2 Ni O19'
_chemical_formula_weight 547.12
_chemical_name_systematic 'hexaquanickel(II) nitrate (15-crown-5) dihydrate'
_space_group_IT_number 11
_symmetry_cell_setting monoclinic
_symmetry_space_group_name_Hall '-P 2yb'
_symmetry_space_group_name_H-M 'P 1 21/m 1'
_atom_sites_solution_hydrogens geom
_atom_sites_solution_primary direct
_atom_sites_solution_secondary difmap
_audit_creation_method SHELXL-97
_cell_angle_alpha 90.00
_cell_angle_beta 101.200(10)
_cell_angle_gamma 90.00
_cell_formula_units_Z 2
_cell_length_a 12.3500(10)
_cell_length_b 12.5540(10)
_cell_length_c 8.0930(10)
_cell_measurement_reflns_used 2953
_cell_measurement_temperature 285(2)
_cell_measurement_theta_max 27.48
_cell_measurement_theta_min 1.00
_cell_volume 1230.9(2)
_computing_cell_refinement 'DENZO-SMN (Nonius, 1997)'
_computing_data_collection 'COLLECT (Nonius, 1997)'
_computing_data_reduction 'DENZO-SMN (Nonius, 1997)'
_computing_molecular_graphics 'Mercury (Macrae et al., 2008)'
_computing_publication_material 'SHELX-97 and local procedures'
_computing_structure_refinement 'SHELXL-97 (Sheldrick, 2008)'
_computing_structure_solution 'SHELXS-97 (Sheldrick, 2008)'
_diffrn_ambient_temperature 285(2)
_diffrn_detector_area_resol_mean 18
_diffrn_measured_fraction_theta_full 0.999
_diffrn_measured_fraction_theta_max 0.999
_diffrn_measurement_device_type 'Nonius KappaCCD diffractometer'
_diffrn_measurement_method '\w scans at fixed \c = 55\%'
_diffrn_radiation_monochromator graphite
_diffrn_radiation_source 'fine-focus sealed tube'
_diffrn_radiation_type MoK\a
_diffrn_radiation_wavelength 0.71073
_diffrn_reflns_av_R_equivalents 0.0373
_diffrn_reflns_av_sigmaI/netI 0.0514
_diffrn_reflns_limit_h_max 15
_diffrn_reflns_limit_h_min -15
_diffrn_reflns_limit_k_max 15
_diffrn_reflns_limit_k_min -15
_diffrn_reflns_limit_l_max 10
_diffrn_reflns_limit_l_min -10
_diffrn_reflns_number 5027
_diffrn_reflns_theta_full 26.49
_diffrn_reflns_theta_max 26.49
_diffrn_reflns_theta_min 1.68
_diffrn_standards_decay_% <2
_exptl_absorpt_coefficient_mu 0.872
_exptl_absorpt_correction_T_max 0.9179
_exptl_absorpt_correction_T_min 0.7800
_exptl_absorpt_correction_type multi-scan
_exptl_absorpt_process_details 'Scalepack (Otwinowski & Minor, 2006)'
_exptl_crystal_colour 'pale green'
_exptl_crystal_density_diffrn 1.476
_exptl_crystal_density_method 'not measured'
_exptl_crystal_description 'elongated parallelepiped'
_exptl_crystal_F_000 580
_exptl_crystal_size_max 0.30
_exptl_crystal_size_mid 0.20
_exptl_crystal_size_min 0.10
_refine_diff_density_max 0.912
_refine_diff_density_min -0.454
_refine_ls_extinction_method none
_refine_ls_goodness_of_fit_ref 1.075
_refine_ls_hydrogen_treatment mixed
_refine_ls_matrix_type full
_refine_ls_number_parameters 194
_refine_ls_number_reflns 2661
_refine_ls_number_restraints 35
_refine_ls_restrained_S_all 1.092
_refine_ls_R_factor_all 0.1091
_refine_ls_R_factor_gt 0.0681
_refine_ls_shift/su_max 0.001
_refine_ls_shift/su_mean 0.000
_refine_ls_structure_factor_coef Fsqd
_refine_ls_weighting_details 'calc w=1/[\s^2^(Fo^2^)+(0.1360P)^2^+0.0000P] where P=(Fo^2^+2Fc^2^)/3'
_refine_ls_weighting_scheme calc
_refine_ls_wR_factor_gt 0.1908
_refine_ls_wR_factor_ref 0.2219
_reflns_number_gt 1694
_reflns_number_total 2661
_reflns_threshold_expression >2sigma(I)
_cod_data_source_file hw5018.cif
_cod_data_source_block 285K_II
_cod_original_sg_symbol_H-M 'P 21/m'
_cod_database_code 2105018
_cod_database_fobs_code 2105018

loop_
_symmetry_equiv_pos_as_xyz
'x, y, z'
'-x, y+1/2, -z'
'-x, -y, -z'
'x, -y-1/2, z'

loop_
_atom_site_type_symbol
_atom_site_label
_atom_site_fract_x
_atom_site_fract_y
_atom_site_fract_z
_atom_site_U_iso_or_equiv
_atom_site_adp_type
_atom_site_calc_flag
_atom_site_refinement_flags
_atom_site_occupancy
_atom_site_symmetry_multiplicity
_atom_site_disorder_assembly
_atom_site_disorder_group
O O1 0.0709(5) 0.2500 0.7328(6) 0.0973(17) Uani d SU 1 2 . .
C C1 0.0359(6) 0.3435(6) 0.6425(8) 0.116(2) Uani d U 1 1 . .
H H1A -0.0418 0.3557 0.6417 0.140 Uiso calc R 1 1 . .
H H1B 0.0454 0.3362 0.5269 0.140 Uiso calc R 1 1 . .
C C2 0.1022(6) 0.4349(5) 0.7237(8) 0.107(2) Uani d U 1 1 . .
H H2A 0.0744 0.5010 0.6693 0.129 Uiso calc R 1 1 . .
H H2B 0.0973 0.4392 0.8417 0.129 Uiso calc R 1 1 . .
O O2 0.2135(5) 0.4187(4) 0.7078(6) 0.1266(16) Uani d U 1 1 . .
C C3 0.2835(7) 0.4879(7) 0.7903(9) 0.140(2) Uani d U 1 1 . .
H H3A 0.2712 0.4956 0.9045 0.168 Uiso calc R 1 1 . .
H H3B 0.2730 0.5568 0.7354 0.168 Uiso calc R 1 1 . .
C C4 0.3990(6) 0.4486(5) 0.7932(8) 0.124(2) Uani d DU 1 1 . .
H H4A 0.4086 0.4330 0.6796 0.148 Uiso calc R 1 1 A 1
H H4B 0.4520 0.5029 0.8401 0.148 Uiso calc R 1 1 A 1
O O3 0.416(2) 0.3551(17) 0.893(3) 0.143(4) Uani d PDU 0.50 1 . 1
C C5 0.5171(9) 0.2978(11) 0.918(2) 0.154(6) Uani d PDU 0.50 1 . 1
H H5A 0.5564 0.3206 0.8320 0.184 Uiso calc PR 0.50 1 . 1
H H5B 0.5605 0.3206 1.0256 0.184 Uiso calc PR 0.50 1 . 1
O O3' 0.432(2) 0.3657(16) 0.911(3) 0.143(4) Uani d PDU 0.50 1 . 2
C C6 0.4823(17) 0.2972(16) 0.8091(18) 0.261(16) Uani d PDU 0.50 1 . 2
H H6A 0.4517 0.3177 0.6939 0.313 Uiso calc PR 0.50 1 . 2
H H6B 0.5595 0.3177 0.8290 0.313 Uiso calc PR 0.50 1 . 2
Ni Ni 0.25299(5) 0.2500 0.26314(7) 0.0460(4) Uani d S 1 2 . .
O O6 0.2750(4) 0.2500 0.5199(5) 0.0611(11) Uani d SD 1 2 . .
H H6 0.252(3) 0.202(3) 0.576(5) 0.092 Uiso d D 1 1 . .
O O7 0.2362(4) 0.2500 0.0093(5) 0.121(3) Uani d SD 1 2 . .
H H7 0.194(5) 0.2500 -0.079(6) 0.181 Uiso d SD 1 2 . .
H H7' 0.299(3) 0.2500 -0.010(11) 0.181 Uiso d SD 1 2 . .
O O8 0.1345(3) 0.3650(3) 0.2518(4) 0.0695(9) Uani d D 1 1 . .
H H8C 0.081(3) 0.356(4) 0.175(5) 0.104 Uiso d D 1 1 . .
H H8D 0.151(4) 0.4293(19) 0.254(7) 0.104 Uiso d D 1 1 . .
O O9 0.3723(3) 0.1355(3) 0.2771(5) 0.0874(11) Uani d D 1 1 . .
H H9C 0.434(3) 0.146(4) 0.332(7) 0.131 Uiso d D 1 1 . .
H H9D 0.353(5) 0.074(2) 0.277(9) 0.131 Uiso d D 1 1 . .
N N1 0.6304(5) 0.2500 0.4726(8) 0.089(2) Uani d S 1 2 . .
O O12 0.5822(4) 0.3347(4) 0.4490(7) 0.1202(18) Uani d . 1 1 . .
O O13 0.7304(5) 0.2500 0.5317(11) 0.145(3) Uani d S 1 2 . .
N N2 -0.1154(5) 0.2500 0.0293(9) 0.089(2) Uani d S 1 2 . .
O O15 -0.0686(3) 0.3349(3) 0.0627(7) 0.1201(18) Uani d . 1 1 . .
O O16 -0.2104(5) 0.2500 -0.0549(11) 0.146(3) Uani d S 1 2 . .
O O18 0.2380(4) 0.5583(4) 0.2507(6) 0.1193(19) Uani d D 1 1 . .
H H18C 0.264(6) 0.577(6) 0.346(4) 0.179 Uiso d D 1 1 . .
H H18D 0.209(6) 0.611(4) 0.199(7) 0.179 Uiso d D 1 1 . .

loop_
_atom_site_aniso_label
_atom_site_aniso_U_11
_atom_site_aniso_U_22
_atom_site_aniso_U_33
_atom_site_aniso_U_12
_atom_site_aniso_U_13
_atom_site_aniso_U_23
O1 0.090(4) 0.138(5) 0.065(3) 0.000 0.017(3) 0.000
C1 0.132(5) 0.137(6) 0.075(4) 0.070(4) 0.006(3) 0.008(4)
C2 0.139(5) 0.108(4) 0.088(4) 0.064(4) 0.058(4) 0.019(3)
O2 0.174(4) 0.108(4) 0.117(3) -0.014(3) 0.075(3) -0.028(3)
C3 0.206(6) 0.112(6) 0.130(6) -0.054(4) 0.101(5) -0.042(4)
C4 0.178(6) 0.114(5) 0.096(4) -0.099(4) 0.070(4) -0.036(3)
O3 0.130(6) 0.129(5) 0.183(6) -0.064(5) 0.065(5) -0.037(4)
C5 0.065(6) 0.163(12) 0.259(18) -0.062(5) 0.097(9) -0.093(10)
O3' 0.130(6) 0.129(5) 0.183(6) -0.064(5) 0.065(5) -0.037(4)
C6 0.33(3) 0.37(3) 0.135(12) 0.21(3) 0.180(16) 0.150(16)
Ni 0.0387(5) 0.0590(6) 0.0405(5) 0.000 0.0080(3) 0.000
O6 0.056(3) 0.086(3) 0.043(2) 0.000 0.0155(18) 0.000
O7 0.054(3) 0.271(8) 0.039(2) 0.000 0.012(2) 0.000
O8 0.059(2) 0.0531(18) 0.090(2) 0.0069(15) -0.0010(16) 0.0019(18)
O9 0.0520(19) 0.094(3) 0.109(3) 0.0205(19) -0.0014(18) -0.036(2)
N1 0.057(4) 0.134(7) 0.072(4) 0.000 0.004(3) 0.000
O12 0.075(3) 0.117(4) 0.156(4) -0.003(3) -0.007(3) 0.045(3)
O13 0.061(4) 0.178(7) 0.174(7) 0.000 -0.033(4) 0.000
N2 0.058(4) 0.098(6) 0.102(5) 0.000 -0.009(3) 0.000
O15 0.081(3) 0.103(4) 0.159(4) 0.013(2) -0.022(3) -0.043(3)
O16 0.070(4) 0.142(6) 0.194(8) 0.000 -0.056(4) 0.000
O18 0.130(4) 0.058(3) 0.175(6) 0.003(2) 0.042(4) 0.006(2)

loop_
_atom_type_symbol
_atom_type_description
_atom_type_scat_dispersion_real
_atom_type_scat_dispersion_imag
_atom_type_scat_source
C C 0.0033 0.0016 'International Tables Vol C Tables 4.2.6.8 and 6.1.1.4'
H H 0.0000 0.0000 'International Tables Vol C Tables 4.2.6.8 and 6.1.1.4'
N N 0.0061 0.0033 'International Tables Vol C Tables 4.2.6.8 and 6.1.1.4'
O O 0.0106 0.0060 'International Tables Vol C Tables 4.2.6.8 and 6.1.1.4'
Ni Ni 0.3393 1.1124 'International Tables Vol C Tables 4.2.6.8 and 6.1.1.4'

loop_
_geom_angle_atom_site_label_1
_geom_angle_atom_site_label_2
_geom_angle_atom_site_label_3
_geom_angle_site_symmetry_1
_geom_angle_site_symmetry_3
_geom_angle
_geom_angle_publ_flag
C1 O1 C1 . 4_565 113.2(7) no
O1 C1 C2 . . 109.1(5) no
O1 C1 H1A . . 109.9 no
C2 C1 H1A . . 109.9 no
O1 C1 H1B . . 109.9 no
C2 C1 H1B . . 109.9 no
H1A C1 H1B . . 108.3 no
O2 C2 C1 . . 108.0(5) no
O2 C2 H2A . . 110.1 no
C1 C2 H2A . . 110.1 no
O2 C2 H2B . . 110.1 no
C1 C2 H2B . . 110.1 no
H2A C2 H2B . . 108.4 no
C3 O2 C2 . . 114.4(6) no
O2 C3 C4 . . 108.7(7) no
O2 C3 H3A . . 110.0 no
C4 C3 H3A . . 110.0 no
O2 C3 H3B . . 110.0 no
C4 C3 H3B . . 110.0 no
H3A C3 H3B . . 108.3 no
O3 C4 O3' . . 10(3) no
O3 C4 C3 . . 108.5(10) no
O3' C4 C3 . . 113.7(10) no
O3 C4 H4A . . 110.0 no
O3' C4 H4A . . 114.6 no
C3 C4 H4A . . 110.0 no
O3 C4 H4B . . 110.0 no
O3' C4 H4B . . 99.6 no
C3 C4 H4B . . 110.0 no
H4A C4 H4B . . 108.4 no
C5 O3 C4 . . 122.2(18) no
C5 C5 O3 4_565 . 120.5(12) no
C5 C5 H5A 4_565 . 107.2 no
O3 C5 H5A . . 107.2 no
C5 C5 H5B 4_565 . 107.2 no
O3 C5 H5B . . 107.2 no
H5A C5 H5B . . 106.8 no
C6 O3' C4 . . 98.9(13) no
C6 C6 O3' 4_565 . 127.4(10) no
C6 C6 H6A 4_565 . 105.5 no
O3' C6 H6A . . 105.5 no
C6 C6 H6B 4_565 . 105.5 no
O3' C6 H6B . . 105.5 no
H6A C6 H6B . . 106.0 no
O7 Ni O8 . . 91.32(14) no
O7 Ni O8 . 4_565 91.32(14) no
O8 Ni O8 . 4_565 89.8(2) no
O7 Ni O9 . . 89.25(16) no
O8 Ni O9 . . 179.36(13) no
O8 Ni O9 4_565 . 90.45(19) no
O7 Ni O9 . 4_565 89.25(16) no
O8 Ni O9 . 4_565 90.45(19) no
O8 Ni O9 4_565 4_565 179.36(13) no
O9 Ni O9 . 4_565 89.3(2) no
O7 Ni O6 . . 178.29(16) no
O8 Ni O6 . . 89.89(13) no
O8 Ni O6 4_565 . 89.89(13) no
O9 Ni O6 . . 89.53(15) no
O9 Ni O6 4_565 . 89.53(15) no
Ni O6 H6 . . 124(3) no
Ni O7 H7 . . 146(6) no
Ni O7 H7' . . 107(6) no
H7 O7 H7' . . 108(4) no
Ni O8 H8C . . 114(4) no
Ni O8 H8D . . 121(4) no
H8C O8 H8D . . 108(3) no
Ni O9 H9C . . 120(4) no
Ni O9 H9D . . 118(5) no
H9C O9 H9D . . 113(4) no
O12 N1 O12 4_565 . 122.1(7) no
O12 N1 O13 4_565 . 118.9(3) no
O12 N1 O13 . . 118.9(3) no
O15 N2 O15 4_565 . 122.2(7) no
O15 N2 O16 4_565 . 118.7(3) no
O15 N2 O16 . . 118.7(3) no
H18C O18 H18D . . 107(4) no

loop_
_geom_bond_atom_site_label_1
_geom_bond_atom_site_label_2
_geom_bond_site_symmetry_2
_geom_bond_distance
_geom_bond_publ_flag
O1 C1 . 1.406(6) no
O1 C1 4_565 1.406(6) no
C1 C2 . 1.487(9) no
C1 H1A . 0.9700 no
C1 H1B . 0.9700 no
C2 O2 . 1.420(7) no
C2 H2A . 0.9700 no
C2 H2B . 0.9700 no
O2 C3 . 1.313(8) no
C3 C4 . 1.504(10) no
C3 H3A . 0.9700 no
C3 H3B . 0.9700 no
C4 O3 . 1.419(10) no
C4 O3' . 1.419(9) no
C4 H4A . 0.9700 no
C4 H4B . 0.9700 no
O3 C5 . 1.417(10) no
C5 C5 4_565 1.20(3) no
C5 H5A . 0.9700 no
C5 H5B . 0.9700 no
O3' C6 . 1.416(10) no
C6 C6 4_565 1.18(4) no
C6 H6A . 0.9700 no
C6 H6B . 0.9700 no
Ni O7 . 2.024(4) no
Ni O8 . 2.045(3) no
Ni O8 4_565 2.045(3) no
Ni O9 . 2.046(3) no
Ni O9 4_565 2.046(3) no
Ni O6 . 2.043(4) no
O6 H6 . 0.840(19) no
O7 H7 . 0.80(2) no
O7 H7' . 0.82(2) no
O8 H8C . 0.824(19) no
O8 H8D . 0.831(19) no
O9 H9C . 0.812(19) no
O9 H9D . 0.803(19) no
N1 O12 4_565 1.216(5) no
N1 O12 . 1.216(5) no
N1 O13 . 1.235(8) no
N2 O15 4_565 1.217(5) no
N2 O15 . 1.217(5) no
N2 O16 . 1.237(8) no
O18 H18C . 0.81(2) no
O18 H18D . 0.83(2) no

loop_
_geom_hbond_atom_site_label_D
_geom_hbond_atom_site_label_H
_geom_hbond_atom_site_label_A
_geom_hbond_site_symmetry_A
_geom_hbond_distance_DH
_geom_hbond_distance_HA
_geom_hbond_distance_DA
_geom_hbond_angle_DHA
O6 H6 O2 4_565 0.840(19) 1.96(2) 2.797(5) 173(4)
O7 H7 O1 1_554 0.80(2) 1.93(2) 2.720(7) 170(9)
O7 H7' O3 1_554 0.82(2) 2.21(3) 2.90(2) 141(2)
O8 H8C O15 . 0.824(19) 1.91(3) 2.700(5) 160(6)
O8 H8D O18 . 0.831(19) 1.95(3) 2.744(6) 160(6)
O9 H9C O12 4_565 0.812(19) 1.91(2) 2.719(5) 176(7)
O9 H9D O18 4_565 0.803(19) 2.17(3) 2.929(7) 157(6)
O18 H18C O12 3_666 0.81(2) 2.52(5) 3.247(7) 150(8)
O18 H18C O13 3_666 0.81(2) 2.38(6) 2.962(7) 129(6)
O18 H18D O15 3_565 0.83(2) 2.56(4) 3.248(7) 142(6)
O18 H18D O16 3_565 0.83(2) 2.10(4) 2.865(7) 153(8)

loop_
_geom_torsion_atom_site_label_1
_geom_torsion_atom_site_label_2
_geom_torsion_atom_site_label_3
_geom_torsion_atom_site_label_4
_geom_torsion_site_symmetry_1
_geom_torsion_site_symmetry_4
_geom_torsion
_geom_torsion_publ_flag
C1 O1 C1 C2 4_565 . -163.6(4) no
O1 C1 C2 O2 . . 65.0(7) no
C1 C2 O2 C3 . . -172.9(7) no
C2 O2 C3 C4 . . 168.2(5) no
O2 C3 C4 O3 . . -67.3(15) no
O2 C3 C4 O3' . . -77.0(15) no
O3' C4 O3 C5 . . -60(7) no
C3 C4 O3 C5 . . 178.9(19) no
C4 O3 C5 C5 . 4_565 -139.8(19) no
O3 C4 O3' C6 . . 73(7) no
C3 C4 O3' C6 . . 135.7(14) no
C4 O3' C6 C6 . 4_565 -144.6(9) no
